data_7248787
loop_
_publ_author_name
'Marttinen, Antti'
'Lahtinen, Manu'

_publ_section_title
;
 Aqueous syntheses of anthracene-based mixed-ligand coordination polymers
 and their structural and optical properties
;
_journal_issue 25
_journal_name_full CrystEngComm
_journal_page_first 3388
_journal_page_last 3400
_journal_paper_doi 10.1039/D4CE00399C
_journal_volume 26
_journal_year 2024
_chemical_formula_moiety 'C56 H36 Cu2 N10 O8, 4(H2 O)'
_chemical_formula_sum 'C56 H44 Cu2 N10 O12'
_chemical_formula_weight 1176.09
_space_group_crystal_system triclinic
_space_group_IT_number 2
_space_group_name_Hall '-P 1'
_space_group_name_H-M_alt 'P -1'
_atom_sites_solution_hydrogens mixed
_atom_sites_solution_primary dual
_audit_creation_date 2023-11-20
_audit_creation_method
;
Olex2 1.5
(compiled 2023.08.24 svn.re1ec1418 for OlexSys, GUI svn.r6817)
;
_audit_update_record
;
2023-11-21 deposited with the CCDC.	2024-06-06 downloaded from the CCDC.
;
_cell_angle_alpha 111.044(2)
_cell_angle_beta 107.145(2)
_cell_angle_gamma 95.432(2)
_cell_formula_units_Z 1
_cell_length_a 10.8808(3)
_cell_length_b 11.1603(3)
_cell_length_c 12.5136(3)
_cell_measurement_reflns_used 9590
_cell_measurement_temperature 120.01(10)
_cell_measurement_theta_max 78.3890
_cell_measurement_theta_min 4.3490
_cell_volume 1320.49(7)
_computing_cell_refinement 'CrysAlisPro 1.171.42.49 (Rigaku OD, 2022)'
_computing_data_collection 'CrysAlisPro 1.171.42.49 (Rigaku OD, 2022)'
_computing_data_reduction 'CrysAlisPro 1.171.42.49 (Rigaku OD, 2022)'
_computing_molecular_graphics 'Olex2 1.5 (Dolomanov et al., 2009)'
_computing_publication_material 'Olex2 1.5 (Dolomanov et al., 2009)'
_computing_structure_refinement 'SHELXL 2013/4 (Sheldrick, 2015)'
_computing_structure_solution 'SHELXT 2014/4 (Sheldrick, 2014)'
_diffrn_ambient_environment N~2~
_diffrn_ambient_temperature 120.01(10)
_diffrn_detector 'Hybrid Pixel Array Detector'
_diffrn_detector_area_resol_mean 10.0000
_diffrn_detector_type 'HyPix-Arc 100'
_diffrn_measured_fraction_theta_full 0.998
_diffrn_measured_fraction_theta_max 0.979
_diffrn_measurement_details
;
List of Runs (angles in degrees, time in seconds):

  # Type    Start    End  Width  t~exp~   \w     \q     \k     \f   Frames
#--------------------------------------------------------------------------
  1  \w     -4.00  79.00   0.50    5.00    --   52.54 -92.00  97.00  166
  2  \w     46.00 105.00   0.50   19.00    --  101.90 -92.00  97.00  118
  3  \w    102.00 158.00   0.50   19.00    --  101.90  92.00-150.00  112
  4  \w    -37.00  -9.00   0.50    5.00    --    6.00 120.00  93.38   56
  5  \w     -9.00  43.00   0.50    5.00    --   14.00  88.00  11.60  104
  6  \w      4.00  41.00   0.50    5.00    --   30.00  92.00 -68.33   74
  7  \w     16.00  43.00   0.50    5.00    --   34.00  79.00-143.24   54
  8  \w     -3.00  79.00   0.50    5.00    --   52.75 -92.00  97.00  164
  9  \w     54.00 132.00   0.50    5.00    --   70.00  76.00-171.13  156
 10  \w     59.00 137.00   0.50    5.00    --   70.00  60.00 -86.90  156
 11  \w     43.00 106.00   0.50   19.00    --  101.90 -99.00-150.00  126
 12  \w     34.00 112.00   0.50   19.00    --  101.90 -57.00  60.00  156
 13  \w     43.00 106.00   0.50   19.00    --  101.90 -99.00   0.00  126
 14  \w     95.00 166.00   0.50   19.00    --  101.90 125.00 150.00  142
 15  \w     32.00 120.00   0.50   19.00    --  101.90 -19.00-120.00  176
 16  \w     43.00 106.00   0.50   19.00    --  101.90 -99.00 -90.00  126
 17  \w     53.00 132.00   0.50   19.00    --  107.75 -88.00  49.89  158
 18  \w     43.00 163.00   0.50   19.00    --  107.75  -7.00-115.48  240
 19  \w     96.00 178.00   0.50   19.00    --  107.75  25.00  82.93  164
 20  \w     52.00 131.00   0.50   19.00    --  107.75 -87.00 -54.84  158
 21  \w     51.00 130.00   0.50   19.00    --  107.75 -86.00 154.51  158
 22  \w     38.00 125.00   0.50   19.00    --  107.75 -20.00-150.48  174
 23  \w     46.00 123.00   0.50   19.00    --  107.75 -75.00-162.50  154
 24  \w     38.00 115.00   0.50   19.00    --  107.75 -46.00-128.82  154
 25  \w     38.00 116.00   0.50   19.00    --  107.75 -47.00  -3.33  156
 26  \w     37.00 114.00   0.50   19.00    --  107.75 -44.00 -74.60  154
 27  \w     47.00 125.00   0.50   19.00    --  107.75 -78.00 -33.37  156
 28  \w     36.00 112.00   0.50   19.00    --  107.75 -40.00 145.67  152
 29  \w     37.00 121.00   0.50   19.00    --  107.75 -23.00  49.05  168
 30  \w     14.00  43.00   0.50    5.00    --   38.00  89.00 129.67   58
 31  \w     66.00 144.00   0.50    5.00    --   74.00  47.00  17.28  156
;
_diffrn_measurement_device 'four-circle diffractometer'
_diffrn_measurement_device_type 'SuperNova, Dualflex, HyPix-Arc 100'
_diffrn_measurement_method '\w scans'
_diffrn_orient_matrix_type 'CrysAlisPro convention (1999,Acta A55,543-557)'
_diffrn_orient_matrix_UB_11 -0.1221169000
_diffrn_orient_matrix_UB_12 -0.0772646000
_diffrn_orient_matrix_UB_13 -0.1165385000
_diffrn_orient_matrix_UB_21 -0.0848680000
_diffrn_orient_matrix_UB_22 0.0866182000
_diffrn_orient_matrix_UB_23 0.0579449000
_diffrn_orient_matrix_UB_31 0.0317471000
_diffrn_orient_matrix_UB_32 0.0978163000
_diffrn_orient_matrix_UB_33 -0.0543300000
_diffrn_radiation_monochromator mirror
_diffrn_radiation_probe x-ray
_diffrn_radiation_type 'Cu K\a'
_diffrn_radiation_wavelength 1.54184
_diffrn_reflns_av_R_equivalents 0.0352
_diffrn_reflns_av_unetI/netI 0.0314
_diffrn_reflns_Laue_measured_fraction_full 0.998
_diffrn_reflns_Laue_measured_fraction_max 0.979
_diffrn_reflns_limit_h_max 13
_diffrn_reflns_limit_h_min -13
_diffrn_reflns_limit_k_max 14
_diffrn_reflns_limit_k_min -10
_diffrn_reflns_limit_l_max 13
_diffrn_reflns_limit_l_min -15
_diffrn_reflns_number 21942
_diffrn_reflns_point_group_measured_fraction_full 0.998
_diffrn_reflns_point_group_measured_fraction_max 0.979
_diffrn_reflns_theta_full 67.684
_diffrn_reflns_theta_max 79.519
_diffrn_reflns_theta_min 4.047
_diffrn_source 'micro-focus sealed X-ray tube'
_diffrn_source_type 'SuperNova (Cu) X-ray Source'
_exptl_absorpt_coefficient_mu 1.619
_exptl_absorpt_correction_T_max 1.000
_exptl_absorpt_correction_T_min 0.916
_exptl_absorpt_correction_type gaussian
_exptl_absorpt_process_details
;
CrysAlisPro 1.171.42.49 (Rigaku Oxford Diffraction, 2022)
Numerical absorption correction based on gaussian integration over
a multifaceted crystal model
Empirical absorption correction using spherical harmonics,
implemented in SCALE3 ABSPACK scaling algorithm.
;
_exptl_crystal_colour 'bluish green'
_exptl_crystal_colour_modifier bluish
_exptl_crystal_colour_primary green
_exptl_crystal_density_diffrn 1.479
_exptl_crystal_description block
_exptl_crystal_F_000 604
_exptl_crystal_size_max 0.092
_exptl_crystal_size_mid 0.077
_exptl_crystal_size_min 0.052
_refine_diff_density_max 0.519
_refine_diff_density_min -0.504
_refine_diff_density_rms 0.061
_refine_ls_extinction_method none
_refine_ls_goodness_of_fit_ref 1.078
_refine_ls_hydrogen_treatment constr
_refine_ls_matrix_type full
_refine_ls_number_parameters 389
_refine_ls_number_reflns 5597
_refine_ls_number_restraints 1
_refine_ls_restrained_S_all 1.079
_refine_ls_R_factor_all 0.0560
_refine_ls_R_factor_gt 0.0476
_refine_ls_shift/su_max 0.000
_refine_ls_shift/su_mean 0.000
_refine_ls_structure_factor_coef Fsqd
_refine_ls_weighting_details 'w=1/[\s^2^(Fo^2^)+(0.0504P)^2^+1.2960P] where P=(Fo^2^+2Fc^2^)/3'
_refine_ls_weighting_scheme calc
_refine_ls_wR_factor_gt 0.1154
_refine_ls_wR_factor_ref 0.1198
_reflns_Friedel_coverage 0.000
_reflns_number_gt 4924
_reflns_number_total 5597
_reflns_threshold_expression 'I > 2\s(I)'
_cod_data_source_file d4ce00399c2.cif
_cod_data_source_block ebj-150-blue2_abs_2
_cod_depositor_comments 'Adding full bibliography for 7248786--7248794.cif.'
_cod_original_cell_volume 1320.49(6)
_cod_database_code 7248787
_shelxl_version_number 2013-4
_chemical_oxdiff_formula 'C30 H20 N6 O6 Cu1'
_chemical_oxdiff_usercomment 'blue green block'
_shelx_space_group_comment
;
The symmetry employed for this shelxl refinement is uniquely defined
by the following loop, which should always be used as a source of
symmetry information in preference to the above space-group names.
They are only intended as comments.
;
_shelx_estimated_absorpt_t_max 0.921
_shelx_estimated_absorpt_t_min 0.865
_olex2_refinement_description
;
1. Fixed Uiso
 At 1.2 times of:
  All C(H) groups, All N(H,H) groups
 At 1.5 times of:
  All O(H,H) groups
2. Restrained distances
 N38B-C37
 1.34 with sigma of 0.02
3. Others
 Fixed Sof: N6(0.5) H6A(0.5) H6B(0.5) N38B(0.25) H38A(0.25) H38B(0.25)
 N38A(0.25) H38C(0.25) H38D(0.25)
4.a Free rotating group:
 O40(H40A,H40B), O39(H39A,H39B)
4.b Rotating group:
 N6(H6A,H6B)
4.c Aromatic/amide H refined with riding coordinates:
 C7(H7), C18(H18), C9(H9), C12(H12), C10(H10), C29(H29), C25(H25), C36(H36),
 C22(H22), C28(H28), C15(H15), C31(H31), C24(H24), C23(H23), C17(H17), C16(H16)
4.d X=CH2 refined with riding coordinates:
 N38B(H38A,H38B), N38A(H38C,H38D)
;
_olex2_submission_special_instructions 'No special instructions were received'
_oxdiff_exptl_absorpt_empirical_details
;
Empirical correction (ABSPACK) includes:
- Absorption correction using spherical harmonics
- Frame scaling
;
_oxdiff_exptl_absorpt_empirical_full_max 1.255
_oxdiff_exptl_absorpt_empirical_full_min 0.789

loop_
_space_group_symop_operation_xyz
'x, y, z'
'-x, -y, -z'

loop_
_atom_site_label
_atom_site_type_symbol
_atom_site_fract_x
_atom_site_fract_y
_atom_site_fract_z
_atom_site_U_iso_or_equiv
_atom_site_adp_type
_atom_site_occupancy
_atom_site_site_symmetry_order
_atom_site_calc_flag
_atom_site_refinement_flags_posn
_atom_site_refinement_flags_adp
_atom_site_refinement_flags_occupancy
_atom_site_disorder_assembly
_atom_site_disorder_group
Cu1 Cu 0.5000 0.0000 0.0000 0.02353(13) Uani 1 2 d S . P . .
Cu2 Cu 1.5000 1.0000 0.5000 0.04150(18) Uani 1 2 d S . P . .
O1 O 0.31157(14) 0.00007(15) -0.05420(15) 0.0260(3) Uani 1 1 d . . . . .
O32 O 1.51130(17) 0.82842(18) 0.5048(2) 0.0449(5) Uani 1 1 d . . . . .
O40 O 1.48264(18) 1.08097(19) 0.71084(19) 0.0396(4) Uani 1 1 d G . . . .
H40A H 1.5130 1.1634 0.7284 0.059 Uiso 1 1 d G U . . .
H40B H 1.5428 1.0616 0.7614 0.059 Uiso 1 1 d G U . . .
O2 O 0.35690(17) 0.0258(2) 0.13762(18) 0.0399(4) Uani 1 1 d . . . . .
O33 O 1.4565(2) 0.6879(2) 0.3088(2) 0.0490(5) Uani 1 1 d . . . . .
N30 N 1.30123(19) 0.94952(19) 0.4372(2) 0.0322(5) Uani 1 1 d . . . . .
N8 N 0.54607(18) 0.19421(19) 0.0510(2) 0.0296(4) Uani 1 1 d . . . . .
N11 N 0.66537(19) 0.3963(2) 0.1326(2) 0.0358(5) Uani 1 1 d . . . . .
O39 O 1.2211(2) 1.0190(3) 0.7135(2) 0.0556(6) Uani 1 1 d G . . . .
H39A H 1.2429 1.0218 0.7873 0.083 Uiso 1 1 d G U . . .
H39B H 1.2959 1.0296 0.7022 0.083 Uiso 1 1 d G U . . .
N27 N 1.09805(19) 0.83252(19) 0.3569(2) 0.0348(5) Uani 1 1 d . . . . .
C13 C 0.7788(2) 0.5050(2) 0.1897(3) 0.0352(6) Uani 1 1 d . . . . .
C4 C 0.1340(2) 0.0076(2) 0.0194(2) 0.0256(5) Uani 1 1 d . . . . .
C3 C 0.2765(2) 0.0123(2) 0.0379(2) 0.0274(5) Uani 1 1 d . . . . .
C26 C 0.8236(2) 0.5499(2) 0.1137(3) 0.0358(6) Uani 1 1 d . . . . .
C19 C 0.9469(2) 0.6716(2) 0.3748(3) 0.0353(6) Uani 1 1 d . . . . .
C5 C 0.0923(2) 0.0457(3) 0.1204(2) 0.0308(5) Uani 1 1 d . . . . .
C7 C -0.0423(2) 0.0365(2) 0.0984(2) 0.0292(5) Uani 1 1 d . . . . .
H7 H -0.0721 0.0609 0.1657 0.035 Uiso 1 1 calc R U . . .
C35 C 1.4926(2) 0.6047(2) 0.4641(3) 0.0350(6) Uani 1 1 d . . . . .
C18 C 1.0066(3) 0.7275(3) 0.5051(3) 0.0419(7) Uani 1 1 d . . . . .
H18 H 1.0810 0.7997 0.5444 0.050 Uiso 1 1 calc R U . . .
C9 C 0.4634(2) 0.2787(2) 0.0425(3) 0.0350(6) Uani 1 1 d . . . . .
H9 H 0.3698 0.2530 0.0068 0.042 Uiso 1 1 calc R U . . .
C20 C 0.9898(2) 0.7192(2) 0.2992(3) 0.0351(6) Uani 1 1 d . . . . .
C12 C 0.6673(2) 0.2692(2) 0.1073(3) 0.0338(6) Uani 1 1 d . . . . .
H12 H 0.7452 0.2373 0.1271 0.041 Uiso 1 1 calc R U . . .
C14 C 0.8358(2) 0.5605(2) 0.3174(3) 0.0373(6) Uani 1 1 d . . . . .
C34 C 1.4862(2) 0.7143(3) 0.4203(3) 0.0386(7) Uani 1 1 d . . . . .
C10 C 0.5354(2) 0.4042(3) 0.0929(3) 0.0392(6) Uani 1 1 d . . . . .
H10 H 0.5028 0.4816 0.0994 0.047 Uiso 1 1 calc R U . . .
C29 C 1.2167(3) 1.0322(2) 0.4487(3) 0.0464(8) Uani 1 1 d . . . . .
H29 H 1.2426 1.1257 0.4864 0.056 Uiso 1 1 calc R U . . .
C37 C 1.4730(3) 0.3705(3) 0.4113(3) 0.0464(7) Uani 1 1 d D . . . .
C21 C 0.9334(2) 0.6628(2) 0.1713(3) 0.0364(6) Uani 1 1 d . . . . .
C25 C 0.7679(3) 0.4909(3) -0.0164(3) 0.0406(6) Uani 1 1 d . . . . .
H25 H 0.6970 0.4153 -0.0559 0.049 Uiso 1 1 calc R U . . .
C36 C 1.4656(3) 0.4763(3) 0.3773(3) 0.0426(7) Uani 1 1 d . . . . .
H36 H 1.4417 0.4604 0.2932 0.051 Uiso 1 1 calc R U . . .
C22 C 0.9782(3) 0.7117(3) 0.0956(3) 0.0421(7) Uani 1 1 d . . . . .
H22 H 1.0493 0.7867 0.1323 0.051 Uiso 1 1 calc R U . . .
C28 C 1.0899(3) 0.9610(2) 0.3983(3) 0.0453(7) Uani 1 1 d . . . . .
H28 H 1.0120 0.9941 0.3931 0.054 Uiso 1 1 calc R U . . .
C15 C 0.7892(3) 0.5139(3) 0.3938(3) 0.0440(7) Uani 1 1 d . . . . .
H15 H 0.7155 0.4413 0.3574 0.053 Uiso 1 1 calc R U . . .
C31 C 1.2267(2) 0.8308(2) 0.3811(3) 0.0467(8) Uani 1 1 d . . . . .
H31 H 1.2592 0.7528 0.3599 0.056 Uiso 1 1 calc R U . . .
C24 C 0.8140(3) 0.5404(3) -0.0849(3) 0.0472(7) Uani 1 1 d . . . . .
H24 H 0.7747 0.4997 -0.1716 0.057 Uiso 1 1 calc R U . . .
C23 C 0.9211(3) 0.6531(3) -0.0279(3) 0.0495(8) Uani 1 1 d . . . . .
H23 H 0.9524 0.6872 -0.0769 0.059 Uiso 1 1 calc R U . . .
C17 C 0.9588(3) 0.6791(3) 0.5734(3) 0.0492(7) Uani 1 1 d . . . . .
H17 H 0.9999 0.7177 0.6600 0.059 Uiso 1 1 calc R U . . .
C16 C 0.8476(3) 0.5707(3) 0.5166(3) 0.0496(7) Uani 1 1 d . . . . .
H16 H 0.8143 0.5384 0.5657 0.060 Uiso 1 1 calc R U . . .
N6 N 0.1786(5) 0.0998(7) 0.2362(5) 0.0585(16) Uani 0.5 1 d . . P . .
H6A H 0.1423 0.0803 0.2845 0.070 Uiso 0.5 1 d R U P . .
H6B H 0.2509 0.0683 0.2408 0.070 Uiso 0.5 1 d R U P . .
N38B N 1.4282(19) 0.2547(11) 0.3269(12) 0.071(5) Uani 0.25 1 d D . P A 2
H38A H 1.4826 0.2094 0.2996 0.085 Uiso 0.25 1 calc R U P A 2
H38B H 1.3429 0.2199 0.2958 0.085 Uiso 0.25 1 calc R U P A 2
N38A N 1.5035(12) 0.2693(12) 0.3431(12) 0.045(3) Uani 0.25 1 d . . P A 1
H38C H 1.4413 0.1993 0.2893 0.054 Uiso 0.25 1 calc R U P A 1
H38D H 1.5865 0.2701 0.3502 0.054 Uiso 0.25 1 calc R U P A 1

loop_
_atom_site_aniso_label
_atom_site_aniso_U_11
_atom_site_aniso_U_22
_atom_site_aniso_U_33
_atom_site_aniso_U_23
_atom_site_aniso_U_13
_atom_site_aniso_U_12
Cu1 0.0124(2) 0.0186(2) 0.0370(3) 0.00879(19) 0.00884(18) 0.00170(16)
Cu2 0.0163(2) 0.0195(3) 0.0843(5) 0.0295(3) 0.0023(2) 0.00069(18)
O1 0.0177(7) 0.0228(8) 0.0391(9) 0.0128(7) 0.0120(7) 0.0040(6)
O32 0.0232(8) 0.0253(9) 0.0871(15) 0.0334(10) 0.0079(9) 0.0043(7)
O40 0.0309(9) 0.0402(11) 0.0531(12) 0.0299(10) 0.0095(8) 0.0049(8)
O2 0.0231(8) 0.0563(12) 0.0426(10) 0.0247(9) 0.0075(8) 0.0134(8)
O33 0.0461(12) 0.0434(12) 0.0767(16) 0.0429(12) 0.0235(11) 0.0160(9)
N30 0.0195(9) 0.0194(9) 0.0522(13) 0.0163(9) 0.0040(9) 0.0014(7)
N8 0.0154(8) 0.0206(10) 0.0460(12) 0.0088(9) 0.0085(8) 0.0009(7)
N11 0.0161(9) 0.0204(10) 0.0598(14) 0.0101(10) 0.0070(9) 0.0006(7)
O39 0.0272(10) 0.0866(17) 0.0530(13) 0.0353(13) 0.0087(9) 0.0030(10)
N27 0.0175(9) 0.0162(9) 0.0606(14) 0.0117(9) 0.0058(9) 0.0005(7)
C13 0.0177(10) 0.0169(11) 0.0611(17) 0.0097(11) 0.0089(11) 0.0010(8)
C4 0.0198(10) 0.0269(11) 0.0332(12) 0.0154(10) 0.0093(9) 0.0062(8)
C3 0.0196(10) 0.0262(11) 0.0370(13) 0.0145(10) 0.0087(9) 0.0057(8)
C26 0.0171(10) 0.0207(11) 0.0601(17) 0.0109(11) 0.0075(11) 0.0036(9)
C19 0.0187(11) 0.0196(11) 0.0585(17) 0.0105(11) 0.0080(11) 0.0041(9)
C5 0.0201(11) 0.0405(14) 0.0335(12) 0.0176(11) 0.0088(9) 0.0058(9)
C7 0.0182(10) 0.0366(13) 0.0331(12) 0.0134(10) 0.0105(9) 0.0054(9)
C35 0.0270(12) 0.0268(12) 0.0667(18) 0.0296(13) 0.0229(12) 0.0127(10)
C18 0.0265(12) 0.0250(12) 0.0638(19) 0.0124(13) 0.0088(12) 0.0055(10)
C9 0.0161(10) 0.0225(12) 0.0572(16) 0.0117(11) 0.0065(10) 0.0024(9)
C20 0.0150(10) 0.0168(11) 0.0623(17) 0.0101(11) 0.0066(10) 0.0005(8)
C12 0.0162(10) 0.0183(11) 0.0568(16) 0.0097(11) 0.0072(10) -0.0003(8)
C14 0.0197(11) 0.0224(12) 0.0628(18) 0.0118(12) 0.0121(11) 0.0031(9)
C34 0.0212(11) 0.0272(13) 0.077(2) 0.0316(14) 0.0167(12) 0.0078(9)
C10 0.0197(11) 0.0241(12) 0.0658(18) 0.0149(12) 0.0080(11) 0.0057(9)
C29 0.0231(12) 0.0159(11) 0.084(2) 0.0110(13) 0.0093(13) 0.0013(9)
C37 0.0593(19) 0.0254(13) 0.066(2) 0.0238(13) 0.0286(16) 0.0189(13)
C21 0.0187(11) 0.0192(11) 0.0637(18) 0.0129(12) 0.0098(11) 0.0026(9)
C25 0.0257(12) 0.0260(13) 0.0579(18) 0.0090(12) 0.0077(12) 0.0065(10)
C36 0.0503(16) 0.0334(14) 0.0595(18) 0.0296(14) 0.0249(14) 0.0177(12)
C22 0.0279(13) 0.0283(13) 0.070(2) 0.0214(14) 0.0155(13) 0.0055(10)
C28 0.0220(12) 0.0196(12) 0.082(2) 0.0124(13) 0.0119(13) 0.0050(9)
C15 0.0284(13) 0.0311(14) 0.067(2) 0.0152(14) 0.0159(13) 0.0026(10)
C31 0.0168(11) 0.0181(12) 0.092(2) 0.0172(13) 0.0082(13) 0.0024(9)
C24 0.0385(15) 0.0370(15) 0.0595(19) 0.0156(14) 0.0118(14) 0.0130(12)
C23 0.0383(15) 0.0412(16) 0.074(2) 0.0276(16) 0.0197(15) 0.0120(13)
C17 0.0378(15) 0.0398(16) 0.0587(19) 0.0130(14) 0.0100(14) 0.0097(12)
C16 0.0408(16) 0.0415(16) 0.069(2) 0.0221(16) 0.0236(15) 0.0080(13)
N6 0.021(2) 0.113(5) 0.041(3) 0.028(3) 0.015(2) 0.014(3)
N38B 0.105(13) 0.018(6) 0.047(7) 0.001(5) -0.010(9) -0.007(8)
N38A 0.047(6) 0.022(5) 0.044(7) 0.001(4) 0.006(6) -0.012(5)

loop_
_atom_type_symbol
_atom_type_description
_atom_type_scat_dispersion_real
_atom_type_scat_dispersion_imag
_atom_type_scat_source
C C 0.0181 0.0091 'International Tables Vol C Tables 4.2.6.8 and 6.1.1.4'
H H 0.0000 0.0000 'International Tables Vol C Tables 4.2.6.8 and 6.1.1.4'
Cu Cu -1.9646 0.5888 'International Tables Vol C Tables 4.2.6.8 and 6.1.1.4'
N N 0.0311 0.0180 'International Tables Vol C Tables 4.2.6.8 and 6.1.1.4'
O O 0.0492 0.0322 'International Tables Vol C Tables 4.2.6.8 and 6.1.1.4'

loop_
_exptl_crystal_face_index_h
_exptl_crystal_face_index_k
_exptl_crystal_face_index_l
_exptl_crystal_face_perp_dist
-1 1 0 0.0179
6 2 -6 0.0330
-1 -7 6 0.0329
-1 -1 -6 0.0159
2 2 4 0.0382
6 3 -3 0.0353
-6 3 -3 0.0087
-3 -3 -3 0.0119
2 -7 4 0.0376

loop_
_geom_angle_atom_site_label_1
_geom_angle_atom_site_label_2
_geom_angle_atom_site_label_3
_geom_angle
_geom_angle_site_symmetry_1
_geom_angle_site_symmetry_3
_geom_angle_publ_flag
O1 Cu1 O1 180.0 . 2_655 ?
O1 Cu1 N8 90.36(7) . . ?
O1 Cu1 N8 89.64(7) 2_655 . ?
O1 Cu1 N8 89.64(7) . 2_655 ?
O1 Cu1 N8 90.36(7) 2_655 2_655 ?
N8 Cu1 N8 180.0 . 2_655 ?
O32 Cu2 O32 180.0 2_876 . ?
O32 Cu2 N30 91.19(8) 2_876 2_876 ?
O32 Cu2 N30 88.81(8) . 2_876 ?
O32 Cu2 N30 91.19(8) . . ?
O32 Cu2 N30 88.81(8) 2_876 . ?
N30 Cu2 N30 180.0 2_876 . ?
C3 O1 Cu1 105.69(14) . . ?
C34 O32 Cu2 131.8(2) . . ?
H40A O40 H40B 104.5 . . ?
C29 N30 Cu2 127.23(16) . . ?
C31 N30 Cu2 127.14(17) . . ?
C31 N30 C29 105.6(2) . . ?
C9 N8 Cu1 128.84(15) . . ?
C12 N8 Cu1 125.19(16) . . ?
C12 N8 C9 105.88(19) . . ?
C12 N11 C13 126.3(2) . . ?
C12 N11 C10 107.67(19) . . ?
C10 N11 C13 126.1(2) . . ?
H39A O39 H39B 104.4 . . ?
C28 N27 C20 126.6(2) . . ?
C31 N27 C20 126.1(2) . . ?
C31 N27 C28 107.3(2) . . ?
C26 C13 N11 117.9(3) . . ?
C14 C13 N11 118.0(2) . . ?
C14 C13 C26 124.0(2) . . ?
C5 C4 C3 120.2(2) . . ?
C7 C4 C3 119.7(2) 2 . ?
C7 C4 C5 120.1(2) 2 . ?
O1 C3 C4 117.0(2) . . ?
O2 C3 O1 121.7(2) . . ?
O2 C3 C4 121.2(2) . . ?
C13 C26 C21 117.8(3) . . ?
C13 C26 C25 123.9(2) . . ?
C25 C26 C21 118.2(3) . . ?
C18 C19 C14 118.3(3) . . ?
C20 C19 C18 123.7(2) . . ?
C20 C19 C14 118.0(3) . . ?
C7 C5 C4 118.2(2) . . ?
N6 C5 C4 122.0(3) . . ?
N6 C5 C7 119.7(3) . . ?
C4 C7 C5 121.7(2) 2 . ?
C4 C7 H7 119.1 2 . ?
C5 C7 H7 119.1 . . ?
C37 C35 C34 122.0(3) 2_866 . ?
C36 C35 C34 118.1(3) . . ?
C36 C35 C37 120.0(2) . 2_866 ?
C19 C18 H18 119.5 . . ?
C17 C18 C19 120.9(3) . . ?
C17 C18 H18 119.5 . . ?
N8 C9 H9 125.1 . . ?
C10 C9 N8 109.8(2) . . ?
C10 C9 H9 125.1 . . ?
C19 C20 N27 117.9(3) . . ?
C21 C20 N27 118.3(2) . . ?
C21 C20 C19 123.8(2) . . ?
N8 C12 N11 110.9(2) . . ?
N8 C12 H12 124.6 . . ?
N11 C12 H12 124.6 . . ?
C13 C14 C19 118.1(3) . . ?
C13 C14 C15 123.5(2) . . ?
C15 C14 C19 118.4(3) . . ?
O32 C34 C35 114.3(3) . . ?
O33 C34 O32 125.9(2) . . ?
O33 C34 C35 119.8(3) . . ?
N11 C10 H10 127.1 . . ?
C9 C10 N11 105.8(2) . . ?
C9 C10 H10 127.1 . . ?
N30 C29 H29 125.0 . . ?
C28 C29 N30 110.0(2) . . ?
C28 C29 H29 125.0 . . ?
C36 C37 C35 118.8(3) . 2_866 ?
N38B C37 C35 122.4(7) . 2_866 ?
N38B C37 C36 117.8(7) . . ?
N38A C37 C35 117.3(7) . 2_866 ?
N38A C37 C36 117.6(7) . . ?
C20 C21 C26 118.2(3) . . ?
C20 C21 C22 123.3(2) . . ?
C22 C21 C26 118.6(3) . . ?
C26 C25 H25 119.4 . . ?
C24 C25 C26 121.2(3) . . ?
C24 C25 H25 119.4 . . ?
C35 C36 C37 121.2(3) . . ?
C35 C36 H36 119.4 . . ?
C37 C36 H36 119.4 . . ?
C21 C22 H22 119.4 . . ?
C23 C22 C21 121.1(3) . . ?
C23 C22 H22 119.4 . . ?
N27 C28 C29 105.5(2) . . ?
N27 C28 H28 127.2 . . ?
C29 C28 H28 127.2 . . ?
C14 C15 H15 119.4 . . ?
C16 C15 C14 121.3(3) . . ?
C16 C15 H15 119.4 . . ?
N30 C31 N27 111.7(2) . . ?
N30 C31 H31 124.2 . . ?
N27 C31 H31 124.2 . . ?
C25 C24 H24 119.7 . . ?
C25 C24 C23 120.6(3) . . ?
C23 C24 H24 119.7 . . ?
C22 C23 C24 120.3(3) . . ?
C22 C23 H23 119.9 . . ?
C24 C23 H23 119.9 . . ?
C18 C17 H17 119.7 . . ?
C18 C17 C16 120.6(3) . . ?
C16 C17 H17 119.7 . . ?
C15 C16 C17 120.4(3) . . ?
C15 C16 H16 119.8 . . ?
C17 C16 H16 119.8 . . ?
C5 N6 H6A 109.5 . . ?
C5 N6 H6B 110.4 . . ?
H6A N6 H6B 108.5 . . ?
C37 N38B H38A 120.0 . . ?
C37 N38B H38B 120.0 . . ?
H38A N38B H38B 120.0 . . ?
C37 N38A H38C 120.0 . . ?
C37 N38A H38D 120.0 . . ?
H38C N38A H38D 120.0 . . ?

loop_
_geom_bond_atom_site_label_1
_geom_bond_atom_site_label_2
_geom_bond_distance
_geom_bond_site_symmetry_2
_geom_bond_publ_flag
Cu1 O1 1.9607(15) . ?
Cu1 O1 1.9607(15) 2_655 ?
Cu1 N8 1.9922(19) . ?
Cu1 N8 1.9923(19) 2_655 ?
Cu2 O32 1.9513(17) 2_876 ?
Cu2 O32 1.9514(17) . ?
Cu2 N30 2.0153(19) 2_876 ?
Cu2 N30 2.0153(19) . ?
O1 C3 1.284(3) . ?
O32 C34 1.270(4) . ?
O40 H40A 0.8702 . ?
O40 H40B 0.8697 . ?
O2 C3 1.242(3) . ?
O33 C34 1.248(4) . ?
N30 C29 1.364(3) . ?
N30 C31 1.303(3) . ?
N8 C9 1.373(3) . ?
N8 C12 1.326(3) . ?
N11 C13 1.442(3) . ?
N11 C12 1.342(3) . ?
N11 C10 1.377(3) . ?
O39 H39A 0.8712 . ?
O39 H39B 0.8708 . ?
N27 C20 1.438(3) . ?
N27 C28 1.360(3) . ?
N27 C31 1.346(3) . ?
C13 C26 1.401(4) . ?
C13 C14 1.398(4) . ?
C4 C3 1.492(3) . ?
C4 C5 1.404(3) . ?
C4 C7 1.389(3) 2 ?
C26 C21 1.445(3) . ?
C26 C25 1.423(4) . ?
C19 C18 1.427(4) . ?
C19 C20 1.403(4) . ?
C19 C14 1.442(3) . ?
C5 C7 1.395(3) . ?
C5 N6 1.345(6) . ?
C7 C4 1.389(3) 2 ?
C7 H7 0.9500 . ?
C35 C34 1.509(3) . ?
C35 C37 1.405(5) 2_866 ?
C35 C36 1.391(4) . ?
C18 H18 0.9500 . ?
C18 C17 1.355(5) . ?
C9 H9 0.9500 . ?
C9 C10 1.357(3) . ?
C20 C21 1.399(4) . ?
C12 H12 0.9500 . ?
C14 C15 1.427(4) . ?
C10 H10 0.9500 . ?
C29 H29 0.9500 . ?
C29 C28 1.362(3) . ?
C37 C35 1.405(5) 2_866 ?
C37 C36 1.392(4) . ?
C37 N38B 1.274(11) . ?
C37 N38A 1.289(14) . ?
C21 C22 1.424(4) . ?
C25 H25 0.9500 . ?
C25 C24 1.353(5) . ?
C36 H36 0.9500 . ?
C22 H22 0.9500 . ?
C22 C23 1.354(5) . ?
C28 H28 0.9500 . ?
C15 H15 0.9500 . ?
C15 C16 1.348(5) . ?
C31 H31 0.9500 . ?
C24 H24 0.9500 . ?
C24 C23 1.428(4) . ?
C23 H23 0.9500 . ?
C17 H17 0.9500 . ?
C17 C16 1.425(4) . ?
C16 H16 0.9500 . ?
N6 H6A 0.8867 . ?
N6 H6B 0.8867 . ?
N38B H38A 0.8800 . ?
N38B H38B 0.8800 . ?
N38A H38C 0.8800 . ?
N38A H38D 0.8800 . ?

loop_
_geom_hbond_atom_site_label_D
_geom_hbond_atom_site_label_H
_geom_hbond_atom_site_label_A
_geom_hbond_distance_DH
_geom_hbond_distance_HA
_geom_hbond_distance_DA
_geom_hbond_angle_DHA
_geom_hbond_site_symmetry_A
O40 H40A O33 0.87 1.90 2.716(3) 154.8 2_876
O40 H40B O2 0.87 2.00 2.851(3) 164.7 2_766
O39 H39A O1 0.87 2.01 2.873(3) 168.7 1_666
O39 H39B O40 0.87 2.02 2.877(3) 168.5 .
N6 H6B O2 0.89 1.94 2.636(5) 134.3 .

loop_
_geom_torsion_atom_site_label_1
_geom_torsion_atom_site_label_2
_geom_torsion_atom_site_label_3
_geom_torsion_atom_site_label_4
_geom_torsion
_geom_torsion_site_symmetry_1
_geom_torsion_site_symmetry_2
_geom_torsion_site_symmetry_3
_geom_torsion_site_symmetry_4
_geom_torsion_publ_flag
Cu1 O1 C3 O2 2.4(3) . . . . ?
Cu1 O1 C3 C4 -176.59(16) . . . . ?
Cu1 N8 C9 C10 177.3(2) . . . . ?
Cu1 N8 C12 N11 -178.10(19) . . . . ?
Cu2 O32 C34 O33 6.3(4) . . . . ?
Cu2 O32 C34 C35 -172.84(16) . . . . ?
Cu2 N30 C29 C28 -177.8(2) . . . . ?
Cu2 N30 C31 N27 177.0(2) . . . . ?
N30 C29 C28 N27 0.8(4) . . . . ?
N8 C9 C10 N11 0.3(4) . . . . ?
N11 C13 C26 C21 177.1(2) . . . . ?
N11 C13 C26 C25 -3.1(4) . . . . ?
N11 C13 C14 C19 -178.3(2) . . . . ?
N11 C13 C14 C15 1.2(4) . . . . ?
N27 C20 C21 C26 -179.2(2) . . . . ?
N27 C20 C21 C22 0.3(4) . . . . ?
C13 N11 C12 N8 -177.8(3) . . . . ?
C13 N11 C10 C9 178.3(3) . . . . ?
C13 C26 C21 C20 1.0(3) . . . . ?
C13 C26 C21 C22 -178.5(2) . . . . ?
C13 C26 C25 C24 178.8(2) . . . . ?
C13 C14 C15 C16 179.9(3) . . . . ?
C4 C5 C7 C4 -0.7(4) . . . 2 ?
C3 C4 C5 C7 -178.4(2) . . . . ?
C3 C4 C5 N6 6.9(5) . . . . ?
C26 C13 C14 C19 0.5(4) . . . . ?
C26 C13 C14 C15 180.0(2) . . . . ?
C26 C21 C22 C23 -1.0(4) . . . . ?
C26 C25 C24 C23 0.5(4) . . . . ?
C19 C18 C17 C16 0.1(4) . . . . ?
C19 C20 C21 C26 0.7(4) . . . . ?
C19 C20 C21 C22 -179.8(2) . . . . ?
C19 C14 C15 C16 -0.6(4) . . . . ?
C5 C4 C3 O1 -167.5(2) . . . . ?
C5 C4 C3 O2 13.5(4) . . . . ?
C7 C4 C3 O1 13.4(3) 2 . . . ?
C7 C4 C3 O2 -165.6(2) 2 . . . ?
C7 C4 C5 C7 0.7(4) 2 . . . ?
C7 C4 C5 N6 -174.0(4) 2 . . . ?
C35 C37 C36 C35 0.5(5) 2_866 . . . ?
C18 C19 C20 N27 -1.6(4) . . . . ?
C18 C19 C20 C21 178.5(2) . . . . ?
C18 C19 C14 C13 -179.1(2) . . . . ?
C18 C19 C14 C15 1.4(4) . . . . ?
C18 C17 C16 C15 0.8(5) . . . . ?
C9 N8 C12 N11 -1.2(3) . . . . ?
C20 N27 C28 C29 178.1(3) . . . . ?
C20 N27 C31 N30 -178.1(3) . . . . ?
C20 C19 C18 C17 178.5(3) . . . . ?
C20 C19 C14 C13 1.2(3) . . . . ?
C20 C19 C14 C15 -178.3(2) . . . . ?
C20 C21 C22 C23 179.4(3) . . . . ?
C12 N8 C9 C10 0.6(3) . . . . ?
C12 N11 C13 C26 98.2(3) . . . . ?
C12 N11 C13 C14 -83.0(3) . . . . ?
C12 N11 C10 C9 -1.0(3) . . . . ?
C14 C13 C26 C21 -1.6(4) . . . . ?
C14 C13 C26 C25 178.1(2) . . . . ?
C14 C19 C18 C17 -1.2(4) . . . . ?
C14 C19 C20 N27 178.1(2) . . . . ?
C14 C19 C20 C21 -1.8(4) . . . . ?
C14 C15 C16 C17 -0.5(5) . . . . ?
C34 C35 C36 C37 178.3(3) . . . . ?
C10 N11 C13 C26 -80.9(4) . . . . ?
C10 N11 C13 C14 97.9(3) . . . . ?
C10 N11 C12 N8 1.4(3) . . . . ?
C29 N30 C31 N27 -0.7(4) . . . . ?
C37 C35 C34 O32 -1.6(4) 2_866 . . . ?
C37 C35 C34 O33 179.3(3) 2_866 . . . ?
C37 C35 C36 C37 -0.6(5) 2_866 . . . ?
C21 C26 C25 C24 -1.5(4) . . . . ?
C21 C22 C23 C24 0.1(4) . . . . ?
C25 C26 C21 C20 -178.7(2) . . . . ?
C25 C26 C21 C22 1.7(3) . . . . ?
C25 C24 C23 C22 0.2(4) . . . . ?
C36 C35 C34 O32 179.6(2) . . . . ?
C36 C35 C34 O33 0.4(4) . . . . ?
C28 N27 C20 C19 -87.0(4) . . . . ?
C28 N27 C20 C21 92.9(4) . . . . ?
C28 N27 C31 N30 1.2(4) . . . . ?
C31 N30 C29 C28 -0.1(4) . . . . ?
C31 N27 C20 C19 92.2(4) . . . . ?
C31 N27 C20 C21 -87.9(4) . . . . ?
C31 N27 C28 C29 -1.2(4) . . . . ?
N6 C5 C7 C4 174.1(4) . . . 2 ?
N38B C37 C36 C35 169.7(11) . . . . ?
N38A C37 C36 C35 -150.7(7) . . . . ?

loop_
_exptl_oxdiff_crystal_face_indexfrac_h
_exptl_oxdiff_crystal_face_indexfrac_k
_exptl_oxdiff_crystal_face_indexfrac_l
_exptl_oxdiff_crystal_face_x
_exptl_oxdiff_crystal_face_y
_exptl_oxdiff_crystal_face_z
-1.0004 1.0018 0.0029 0.0444 0.1718 0.0661
5.6595 2.4641 -6.2737 -0.1504 -0.6304 0.7616
-0.8119 -6.6487 5.6418 -0.0446 -0.1801 -0.9826
-1.4103 -1.4793 -5.5778 0.9365 -0.3316 0.1136
2.3955 2.0555 4.4654 -0.9717 0.2335 0.0345
5.8550 3.3136 -2.6090 -0.6670 -0.3611 0.6517
-5.6160 3.4024 -2.6024 0.7262 0.6205 0.2959
-2.7158 -3.1377 -3.2166 0.9489 -0.2277 -0.2184
1.5407 -6.9987 4.0691 -0.1216 -0.5012 -0.8568
